data_1561302
loop_
_publ_author_name
'Feng, Chao'
'Zhao, Hong'
'Li, Zong-Qun'

_publ_section_title
;
 Highly efficient electrochemiluminescence on microporous MOFs containing
 zinc secondary building units with a pcu net
;
_journal_name_full 'Journal of Solid State Chemistry'
_journal_page_first 841
_journal_page_last 844
_journal_paper_doi 10.1016/j.jssc.2017.12.011
_journal_volume 258
_journal_year 2018
_chemical_formula_sum 'C18 H16 N6 O6 Zn2'
_chemical_formula_weight 543.11
_space_group_IT_number 29
_space_group_name_Hall 'P 2c -2ac'
_space_group_name_H-M_alt 'P c a 21'
_symmetry_cell_setting orthorhombic
_symmetry_space_group_name_H-M 'P c a 21'
_atom_sites_solution_hydrogens geom
_atom_sites_solution_primary direct
_atom_sites_solution_secondary difmap
_cell_angle_alpha 90.00
_cell_angle_beta 90.00
_cell_angle_gamma 90.00
_cell_formula_units_Z 4
_cell_length_a 13.2837(7)
_cell_length_b 13.6926(7)
_cell_length_c 11.2610(6)
_cell_measurement_reflns_used 3324
_cell_measurement_temperature 293(2)
_cell_measurement_theta_max 29.4848
_cell_measurement_theta_min 3.4092
_cell_volume 2048.25(19)
_computing_structure_refinement 'SHELXL-97 (Sheldrick, 1997)'
_computing_structure_solution 'SHELXS-97 (Sheldrick, 1990)'
_diffrn_ambient_temperature 293(2)
_diffrn_measured_fraction_theta_full 0.997
_diffrn_measured_fraction_theta_max 0.997
_diffrn_measurement_device_type multi-scan
_diffrn_radiation_monochromator graphite
_diffrn_radiation_source 'fine-focus sealed tube'
_diffrn_radiation_type MoK\a
_diffrn_radiation_wavelength 0.71073
_diffrn_reflns_av_R_equivalents 0.0231
_diffrn_reflns_av_sigmaI/netI 0.0344
_diffrn_reflns_limit_h_max 12
_diffrn_reflns_limit_h_min -16
_diffrn_reflns_limit_k_max 17
_diffrn_reflns_limit_k_min -11
_diffrn_reflns_limit_l_max 10
_diffrn_reflns_limit_l_min -14
_diffrn_reflns_number 6899
_diffrn_reflns_theta_full 26.37
_diffrn_reflns_theta_max 26.37
_diffrn_reflns_theta_min 3.41
_exptl_absorpt_coefficient_mu 2.392
_exptl_crystal_colour colourless
_exptl_crystal_density_diffrn 1.761
_exptl_crystal_density_method 'not measured'
_exptl_crystal_description block
_exptl_crystal_F_000 1096
_exptl_crystal_size_max 0.25
_exptl_crystal_size_mid 0.23
_exptl_crystal_size_min 0.22
_refine_diff_density_max 0.262
_refine_diff_density_min -0.446
_refine_diff_density_rms 0.068
_refine_ls_abs_structure_details 'Flack H D (1983), Acta Cryst. A39, 876-881'
_refine_ls_abs_structure_Flack 0.00
_refine_ls_extinction_coef 0.0025(4)
_refine_ls_extinction_expression Fc^*^=kFc[1+0.001xFc^2^\l^3^/sin(2\q)]^-1/4^
_refine_ls_extinction_method SHELXL
_refine_ls_goodness_of_fit_ref 1.070
_refine_ls_hydrogen_treatment mixed
_refine_ls_matrix_type full
_refine_ls_number_parameters 293
_refine_ls_number_reflns 3571
_refine_ls_number_restraints 4
_refine_ls_restrained_S_all 1.070
_refine_ls_R_factor_all 0.0349
_refine_ls_R_factor_gt 0.0298
_refine_ls_shift/su_max 0.000
_refine_ls_shift/su_mean 0.000
_refine_ls_structure_factor_coef Fsqd
_refine_ls_weighting_details 'calc w=1/[\s^2^(Fo^2^)+(0.0393P)^2^+0.7229P] where P=(Fo^2^+2Fc^2^)/3'
_refine_ls_weighting_scheme calc
_refine_ls_wR_factor_gt 0.0739
_refine_ls_wR_factor_ref 0.0772
_reflns_number_gt 3251
_reflns_number_total 3571
_reflns_threshold_expression >2sigma(I)
_cod_data_source_file JSSC-2018-258-841.cif
_cod_data_source_block cr-3-45
_cod_original_cell_volume 2048.24(19)
_cod_database_code 1561302

loop_
_symmetry_equiv_pos_as_xyz
'x, y, z'
'-x, -y, z+1/2'
'-x+1/2, y, z+1/2'
'x+1/2, -y, z'

loop_
_atom_site_label
_atom_site_type_symbol
_atom_site_fract_x
_atom_site_fract_y
_atom_site_fract_z
_atom_site_U_iso_or_equiv
_atom_site_adp_type
_atom_site_occupancy
_atom_site_symmetry_multiplicity
_atom_site_calc_flag
_atom_site_refinement_flags
_atom_site_disorder_assembly
_atom_site_disorder_group
N6 N 0.0319(3) 0.5410(2) 0.3028(4) 0.0278(8) Uani 1 1 d . . .
C18 C 0.0673(4) 0.4764(3) 0.2257(4) 0.0365(11) Uani 1 1 d . . .
C15 C -0.0291(4) 0.4080(3) 0.4180(5) 0.0396(11) Uani 1 1 d . . .
C17 C 0.0575(4) 0.3771(3) 0.2394(5) 0.0390(12) Uani 1 1 d . . .
C16 C 0.0087(3) 0.3400(3) 0.3372(4) 0.0286(10) Uani 1 1 d . . .
Zn1 Zn 0.05440(3) -0.31071(3) 0.28959(4) 0.02034(13) Uani 1 1 d . . .
Zn2 Zn -0.05439(3) -0.10978(3) 0.42864(4) 0.02063(13) Uani 1 1 d . . .
C1 C -0.1697(3) -0.1216(3) 0.2035(4) 0.0262(10) Uani 1 1 d . . .
H1 H -0.2005 -0.0611 0.2132 0.031 Uiso 1 1 calc R . .
C2 C -0.1987(3) -0.1918(3) 0.1219(4) 0.0257(9) Uani 1 1 d . . .
C3 C -0.1308(3) -0.2684(3) 0.1400(4) 0.0285(9) Uani 1 1 d . . .
H3 H -0.1308 -0.3272 0.0986 0.034 Uiso 1 1 calc R . .
C4 C -0.2854(3) -0.1876(3) 0.0406(4) 0.0290(10) Uani 1 1 d . . .
C5 C 0.1272(3) -0.1540(3) 0.5793(4) 0.0291(9) Uani 1 1 d . . .
H5 H 0.1260 -0.0954 0.6211 0.035 Uiso 1 1 calc R . .
C6 C 0.1963(3) -0.2288(3) 0.5978(4) 0.0266(9) Uani 1 1 d . . .
C7 C 0.1671(3) -0.2996(3) 0.5162(4) 0.0272(10) Uani 1 1 d . . .
H7 H 0.1984 -0.3599 0.5068 0.033 Uiso 1 1 calc R . .
C8 C 0.2830(3) -0.2302(4) 0.6791(4) 0.0297(9) Uani 1 1 d . . .
C9 C -0.0960(4) 0.1006(3) 0.4391(5) 0.0426(12) Uani 1 1 d . . .
H9 H -0.1531 0.0783 0.4786 0.051 Uiso 1 1 calc R . .
C10 C -0.0868(4) 0.1989(3) 0.4167(5) 0.0440(13) Uani 1 1 d . . .
H10 H -0.1375 0.2416 0.4401 0.053 Uiso 1 1 calc R . .
C11 C -0.0028(3) 0.2342(3) 0.3597(4) 0.0270(9) Uani 1 1 d . . .
C12 C 0.0693(3) 0.1668(3) 0.3246(5) 0.0397(13) Uani 1 1 d . . .
H12 H 0.1269 0.1870 0.2846 0.048 Uiso 1 1 calc R . .
C13 C 0.0541(3) 0.0690(3) 0.3504(5) 0.0393(12) Uani 1 1 d . . .
H13 H 0.1030 0.0243 0.3270 0.047 Uiso 1 1 calc R . .
C14 C -0.0161(4) 0.5062(3) 0.3977(4) 0.0389(12) Uani 1 1 d . . .
H14 H -0.0421 0.5502 0.4526 0.047 Uiso 1 1 calc R . .
H15 H -0.0630 0.3872 0.4857 0.047 Uiso 1 1 d R . .
H17 H 0.0838 0.3352 0.1827 0.047 Uiso 1 1 d R . .
H18 H 0.1005 0.4997 0.1589 0.047 Uiso 1 1 d R . .
N1 N -0.0664(2) -0.2445(3) 0.2253(3) 0.0249(8) Uani 1 1 d . . .
N2 N -0.0911(2) -0.1534(2) 0.2662(3) 0.0238(8) Uani 1 1 d . . .
N3 N 0.0891(2) -0.2693(2) 0.4539(3) 0.0243(8) Uani 1 1 d . . .
N4 N 0.0637(2) -0.1777(2) 0.4942(3) 0.0233(8) Uani 1 1 d . . .
N5 N -0.0261(3) 0.0359(2) 0.4062(3) 0.0274(8) Uani 1 1 d . . .
O1 O -0.3163(3) -0.2608(2) -0.0111(4) 0.0482(9) Uani 1 1 d . . .
O2 O -0.3286(2) -0.1041(2) 0.0330(3) 0.0333(8) Uani 1 1 d . . .
O3 O 0.3294(2) -0.3145(2) 0.6841(3) 0.0331(8) Uani 1 1 d . . .
O4 O 0.3088(3) -0.1580(2) 0.7354(3) 0.0470(9) Uani 1 1 d . . .
O5 O 0.7485(4) 0.5494(3) 0.4743(5) 0.0838(15) Uani 1 1 d GD . .
H5B H 0.7614 0.6056 0.5033 0.126 Uiso 1 1 d RD . .
H5A H 0.7559 0.5499 0.3989 0.126 Uiso 1 1 d RD . .
O6 O 0.3005(4) 0.5181(4) 0.2204(7) 0.114(2) Uani 1 1 d . . .
H66A H 0.2725 0.5413 0.2875 0.137 Uiso 1 1 d R . .
H66B H 0.2753 0.4643 0.1856 0.137 Uiso 1 1 d R . .

loop_
_atom_site_aniso_label
_atom_site_aniso_U_11
_atom_site_aniso_U_22
_atom_site_aniso_U_33
_atom_site_aniso_U_23
_atom_site_aniso_U_13
_atom_site_aniso_U_12
N6 0.0314(17) 0.0167(17) 0.035(2) 0.0021(18) 0.0034(18) -0.0003(14)
C18 0.056(3) 0.022(2) 0.031(3) 0.0019(19) 0.017(2) 0.000(2)
C15 0.054(3) 0.022(2) 0.042(3) 0.004(2) 0.020(3) -0.002(2)
C17 0.060(3) 0.021(2) 0.037(3) -0.0019(19) 0.019(2) 0.001(2)
C16 0.031(2) 0.020(2) 0.035(2) 0.0014(19) 0.0061(19) -0.0040(18)
Zn1 0.0200(2) 0.0171(2) 0.0239(3) 0.00058(19) 0.0002(2) 0.00200(17)
Zn2 0.0201(2) 0.0163(2) 0.0255(3) 0.0008(2) 0.0004(3) 0.00088(17)
C1 0.025(2) 0.022(2) 0.031(2) 0.0001(17) -0.001(2) 0.0044(17)
C2 0.024(2) 0.028(2) 0.026(2) 0.0046(18) -0.0050(18) 0.0018(18)
C3 0.026(2) 0.028(2) 0.032(2) -0.003(2) -0.001(2) 0.0067(19)
C4 0.024(2) 0.030(2) 0.033(2) 0.001(2) -0.002(2) -0.0026(18)
C5 0.029(2) 0.025(2) 0.033(2) -0.003(2) -0.004(2) 0.0034(18)
C6 0.022(2) 0.029(2) 0.028(2) -0.0005(19) -0.0021(18) -0.0012(18)
C7 0.027(2) 0.026(2) 0.028(2) 0.0033(18) -0.004(2) 0.0072(17)
C8 0.024(2) 0.035(2) 0.029(2) 0.007(2) -0.0023(19) -0.0010(18)
C9 0.043(2) 0.024(2) 0.061(3) 0.005(2) 0.028(3) -0.0022(19)
C10 0.041(3) 0.021(2) 0.069(4) 0.004(2) 0.026(3) 0.0048(18)
C11 0.030(2) 0.020(2) 0.030(2) 0.001(2) 0.0021(18) -0.002(2)
C12 0.037(2) 0.024(2) 0.058(4) 0.002(2) 0.021(2) -0.0058(19)
C13 0.038(3) 0.022(2) 0.059(3) 0.002(2) 0.014(2) 0.0042(19)
C14 0.052(3) 0.019(2) 0.045(3) -0.004(2) 0.016(2) 0.001(2)
N1 0.0253(17) 0.0217(18) 0.0278(19) 0.0001(16) -0.0039(15) 0.0029(15)
N2 0.0243(15) 0.0181(17) 0.029(2) -0.0014(14) -0.0019(15) 0.0050(14)
N3 0.0259(16) 0.0201(16) 0.027(2) 0.0013(14) -0.0041(15) 0.0032(14)
N4 0.0240(16) 0.0217(18) 0.024(2) -0.0028(15) -0.0030(14) 0.0035(14)
N5 0.0280(16) 0.0183(17) 0.036(2) -0.0016(16) 0.0084(16) -0.0025(14)
O1 0.050(2) 0.0333(18) 0.062(2) -0.0080(18) -0.0280(19) 0.0047(16)
O2 0.0284(16) 0.0286(18) 0.043(2) -0.0004(13) -0.0125(16) 0.0050(13)
O3 0.0275(16) 0.0331(18) 0.039(2) 0.0013(14) -0.0121(15) 0.0046(13)
O4 0.053(2) 0.0340(19) 0.054(2) -0.0073(17) -0.0269(18) 0.0014(17)
O5 0.075(3) 0.050(2) 0.126(4) -0.007(3) 0.025(3) -0.008(2)
O6 0.096(4) 0.099(4) 0.148(6) 0.016(4) -0.021(4) -0.003(3)

loop_
_atom_type_symbol
_atom_type_description
_atom_type_scat_dispersion_real
_atom_type_scat_dispersion_imag
_atom_type_scat_source
C C 0.0033 0.0016 'International Tables Vol C Tables 4.2.6.8 and 6.1.1.4'
H H 0.0000 0.0000 'International Tables Vol C Tables 4.2.6.8 and 6.1.1.4'
N N 0.0061 0.0033 'International Tables Vol C Tables 4.2.6.8 and 6.1.1.4'
O O 0.0106 0.0060 'International Tables Vol C Tables 4.2.6.8 and 6.1.1.4'
Zn Zn 0.2839 1.4301 'International Tables Vol C Tables 4.2.6.8 and 6.1.1.4'

loop_
_geom_angle_atom_site_label_1
_geom_angle_atom_site_label_2
_geom_angle_atom_site_label_3
_geom_angle
_geom_angle_site_symmetry_1
_geom_angle_site_symmetry_3
C18 N6 C14 117.1(4) . .
C18 N6 Zn1 124.0(3) . 1_565
C14 N6 Zn1 118.8(3) . 1_565
N6 C18 C17 123.5(4) . .
N6 C18 H18 118.0 . .
C17 C18 H18 118.4 . .
C14 C15 C16 119.9(4) . .
C14 C15 H15 119.8 . .
C16 C15 H15 120.2 . .
C16 C17 C18 120.0(4) . .
C16 C17 H17 120.1 . .
C18 C17 H17 119.9 . .
C17 C16 C15 116.5(4) . .
C17 C16 C11 123.2(4) . .
C15 C16 C11 120.3(4) . .
O3 Zn1 N1 115.53(15) 3_554 .
O3 Zn1 N3 113.01(14) 3_554 .
N1 Zn1 N3 113.42(14) . .
O3 Zn1 N6 97.65(13) 3_554 1_545
N1 Zn1 N6 111.14(14) . 1_545
N3 Zn1 N6 104.33(15) . 1_545
O2 Zn2 N4 115.34(15) 3_455 .
O2 Zn2 N2 111.83(13) 3_455 .
N4 Zn2 N2 113.56(14) . .
O2 Zn2 N5 100.45(13) 3_455 .
N4 Zn2 N5 111.15(14) . .
N2 Zn2 N5 102.98(14) . .
N2 C1 C2 110.1(4) . .
N2 C1 H1 125.0 . .
C2 C1 H1 125.0 . .
C1 C2 C3 104.1(4) . .
C1 C2 C4 127.1(4) . .
C3 C2 C4 128.6(4) . .
N1 C3 C2 109.7(4) . .
N1 C3 H3 125.2 . .
C2 C3 H3 125.2 . .
O1 C4 O2 123.1(4) . .
O1 C4 C2 121.6(4) . .
O2 C4 C2 115.2(4) . .
N4 C5 C6 110.5(4) . .
N4 C5 H5 124.7 . .
C6 C5 H5 124.7 . .
C7 C6 C5 103.3(4) . .
C7 C6 C8 128.3(4) . .
C5 C6 C8 128.3(4) . .
N3 C7 C6 110.6(4) . .
N3 C7 H7 124.7 . .
C6 C7 H7 124.7 . .
O4 C8 O3 123.9(4) . .
O4 C8 C6 122.1(4) . .
O3 C8 C6 114.0(4) . .
N5 C9 C10 122.4(4) . .
N5 C9 H9 118.8 . .
C10 C9 H9 118.8 . .
C9 C10 C11 120.1(4) . .
C9 C10 H10 119.9 . .
C11 C10 H10 119.9 . .
C10 C11 C12 117.4(4) . .
C10 C11 C16 120.5(4) . .
C12 C11 C16 122.1(4) . .
C13 C12 C11 118.8(4) . .
C13 C12 H12 120.6 . .
C11 C12 H12 120.6 . .
N5 C13 C12 123.4(4) . .
N5 C13 H13 118.3 . .
C12 C13 H13 118.3 . .
N6 C14 C15 122.9(4) . .
N6 C14 H14 118.5 . .
C15 C14 H14 118.5 . .
C3 N1 N2 108.3(3) . .
C3 N1 Zn1 132.4(3) . .
N2 N1 Zn1 119.2(2) . .
C1 N2 N1 107.8(3) . .
C1 N2 Zn2 125.6(3) . .
N1 N2 Zn2 121.7(2) . .
C7 N3 N4 107.7(3) . .
C7 N3 Zn1 126.0(3) . .
N4 N3 Zn1 120.6(2) . .
C5 N4 N3 107.9(3) . .
C5 N4 Zn2 131.9(3) . .
N3 N4 Zn2 120.2(2) . .
C13 N5 C9 117.8(4) . .
C13 N5 Zn2 122.9(3) . .
C9 N5 Zn2 119.0(3) . .
C4 O2 Zn2 111.1(3) . 3_454
C8 O3 Zn1 112.1(3) . 3
H5B O5 H5A 110.4 . .
H66A O6 H66B 120.0 . .

loop_
_geom_bond_atom_site_label_1
_geom_bond_atom_site_label_2
_geom_bond_distance
_geom_bond_site_symmetry_2
N6 C18 1.327(6) .
N6 C14 1.333(6) .
N6 Zn1 2.057(3) 1_565
C18 C17 1.375(6) .
C18 H18 0.9283 .
C15 C14 1.374(6) .
C15 C16 1.396(6) .
C15 H15 0.9302 .
C17 C16 1.374(7) .
C17 H17 0.9266 .
C16 C11 1.479(5) .
Zn1 O3 1.948(3) 3_554
Zn1 N1 1.980(3) .
Zn1 N3 1.990(3) .
Zn1 N6 2.057(3) 1_545
Zn2 O2 1.950(3) 3_455
Zn2 N4 1.967(3) .
Zn2 N2 1.984(3) .
Zn2 N5 2.045(3) .
C1 N2 1.334(5) .
C1 C2 1.384(6) .
C1 H1 0.9300 .
C2 C3 1.399(6) .
C2 C4 1.472(6) .
C3 N1 1.328(6) .
C3 H3 0.9300 .
C4 O1 1.230(5) .
C4 O2 1.283(5) .
C5 N4 1.317(5) .
C5 C6 1.392(6) .
C5 H5 0.9300 .
C6 C7 1.391(6) .
C6 C8 1.471(6) .
C7 N3 1.318(5) .
C7 H7 0.9300 .
C8 O4 1.224(6) .
C8 O3 1.309(5) .
C9 N5 1.336(6) .
C9 C10 1.375(6) .
C9 H9 0.9300 .
C10 C11 1.375(6) .
C10 H10 0.9300 .
C11 C12 1.387(6) .
C12 C13 1.386(6) .
C12 H12 0.9300 .
C13 N5 1.318(6) .
C13 H13 0.9300 .
C14 H14 0.9300 .
N1 N2 1.370(5) .
N3 N4 1.377(4) .
O2 Zn2 1.950(3) 3_454
O3 Zn1 1.948(3) 3
O5 H5B 0.8528 .
O5 H5A 0.8550 .
O6 H66A 0.9000 .
O6 H66B 0.8999 .

loop_
_geom_torsion_atom_site_label_1
_geom_torsion_atom_site_label_2
_geom_torsion_atom_site_label_3
_geom_torsion_atom_site_label_4
_geom_torsion
_geom_torsion_site_symmetry_1
_geom_torsion_site_symmetry_2
_geom_torsion_site_symmetry_3
_geom_torsion_site_symmetry_4
C14 N6 C18 C17 -0.5(7) . . . .
Zn1 N6 C18 C17 175.5(4) 1_565 . . .
N6 C18 C17 C16 0.1(8) . . . .
C18 C17 C16 C15 0.3(8) . . . .
C18 C17 C16 C11 -178.6(4) . . . .
C14 C15 C16 C17 -0.3(8) . . . .
C14 C15 C16 C11 178.6(5) . . . .
N2 C1 C2 C3 -0.3(5) . . . .
N2 C1 C2 C4 176.3(4) . . . .
C1 C2 C3 N1 -0.4(5) . . . .
C4 C2 C3 N1 -177.0(4) . . . .
C1 C2 C4 O1 -165.2(5) . . . .
C3 C2 C4 O1 10.6(7) . . . .
C1 C2 C4 O2 11.3(7) . . . .
C3 C2 C4 O2 -172.9(4) . . . .
N4 C5 C6 C7 -0.5(5) . . . .
N4 C5 C6 C8 176.2(4) . . . .
C5 C6 C7 N3 0.8(5) . . . .
C8 C6 C7 N3 -175.9(4) . . . .
C7 C6 C8 O4 169.9(5) . . . .
C5 C6 C8 O4 -6.0(7) . . . .
C7 C6 C8 O3 -9.6(6) . . . .
C5 C6 C8 O3 174.5(4) . . . .
N5 C9 C10 C11 -0.8(9) . . . .
C9 C10 C11 C12 1.3(8) . . . .
C9 C10 C11 C16 -178.8(5) . . . .
C17 C16 C11 C10 -147.5(5) . . . .
C15 C16 C11 C10 33.7(7) . . . .
C17 C16 C11 C12 32.4(7) . . . .
C15 C16 C11 C12 -146.4(5) . . . .
C10 C11 C12 C13 -1.1(8) . . . .
C16 C11 C12 C13 179.0(4) . . . .
C11 C12 C13 N5 0.4(8) . . . .
C18 N6 C14 C15 0.5(7) . . . .
Zn1 N6 C14 C15 -175.8(4) 1_565 . . .
C16 C15 C14 N6 -0.1(8) . . . .
C2 C3 N1 N2 1.0(5) . . . .
C2 C3 N1 Zn1 -174.8(3) . . . .
O3 Zn1 N1 C3 70.1(4) 3_554 . . .
N3 Zn1 N1 C3 -157.2(4) . . . .
N6 Zn1 N1 C3 -40.0(4) 1_545 . . .
O3 Zn1 N1 N2 -105.4(3) 3_554 . . .
N3 Zn1 N1 N2 27.4(3) . . . .
N6 Zn1 N1 N2 144.6(3) 1_545 . . .
C2 C1 N2 N1 0.9(5) . . . .
C2 C1 N2 Zn2 -154.5(3) . . . .
C3 N1 N2 C1 -1.2(4) . . . .
Zn1 N1 N2 C1 175.3(3) . . . .
C3 N1 N2 Zn2 155.4(3) . . . .
Zn1 N1 N2 Zn2 -28.2(4) . . . .
O2 Zn2 N2 C1 44.9(4) 3_455 . . .
N4 Zn2 N2 C1 177.6(3) . . . .
N5 Zn2 N2 C1 -62.1(4) . . . .
O2 Zn2 N2 N1 -107.3(3) 3_455 . . .
N4 Zn2 N2 N1 25.3(3) . . . .
N5 Zn2 N2 N1 145.7(3) . . . .
C6 C7 N3 N4 -0.8(5) . . . .
C6 C7 N3 Zn1 152.4(3) . . . .
O3 Zn1 N3 C7 -43.9(4) 3_554 . . .
N1 Zn1 N3 C7 -177.9(3) . . . .
N6 Zn1 N3 C7 61.0(4) 1_545 . . .
O3 Zn1 N3 N4 106.2(3) 3_554 . . .
N1 Zn1 N3 N4 -27.8(3) . . . .
N6 Zn1 N3 N4 -148.9(3) 1_545 . . .
C6 C5 N4 N3 0.0(5) . . . .
C6 C5 N4 Zn2 177.0(3) . . . .
C7 N3 N4 C5 0.5(5) . . . .
Zn1 N3 N4 C5 -154.4(3) . . . .
C7 N3 N4 Zn2 -176.9(3) . . . .
Zn1 N3 N4 Zn2 28.2(4) . . . .
O2 Zn2 N4 C5 -70.6(4) 3_455 . . .
N2 Zn2 N4 C5 158.4(4) . . . .
N5 Zn2 N4 C5 42.9(4) . . . .
O2 Zn2 N4 N3 106.0(3) 3_455 . . .
N2 Zn2 N4 N3 -24.9(3) . . . .
N5 Zn2 N4 N3 -140.5(3) . . . .
C12 C13 N5 C9 0.2(8) . . . .
C12 C13 N5 Zn2 173.6(4) . . . .
C10 C9 N5 C13 0.0(8) . . . .
C10 C9 N5 Zn2 -173.7(5) . . . .
O2 Zn2 N5 C13 173.0(4) 3_455 . . .
N4 Zn2 N5 C13 50.4(4) . . . .
N2 Zn2 N5 C13 -71.5(4) . . . .
O2 Zn2 N5 C9 -13.7(4) 3_455 . . .
N4 Zn2 N5 C9 -136.2(4) . . . .
N2 Zn2 N5 C9 101.9(4) . . . .
O1 C4 O2 Zn2 -0.9(6) . . . 3_454
C2 C4 O2 Zn2 -177.4(3) . . . 3_454
O4 C8 O3 Zn1 -1.1(6) . . . 3
C6 C8 O3 Zn1 178.4(3) . . . 3
